data_1554149
loop_
_publ_author_name
'Wang, Zhihan'
'Randazzo, Katelyn'
'Hou, Xiaodong'
'Simpson, Jeffrey'
'Struppe, Jochem'
'Ugrinov, Angel'
'Kastern, Brent'
'Wysocki, Erin'
'Chu, Qianli R.'

_publ_section_title
;
 Stereoregular Two-Dimensional Polymers Constructed by Topochemical
 Polymerization
;
_journal_issue 9
_journal_name_full Macromolecules
_journal_page_first 2894
_journal_paper_doi 10.1021/acs.macromol.5b00109
_journal_volume 48
_journal_year 2015
_chemical_formula_moiety 'C46 H38 O8'
_chemical_formula_sum 'C46 H38 O8'
_chemical_formula_weight 718.76
_space_group_IT_number 2
_space_group_name_Hall '-P 1'
_space_group_name_H-M_alt 'P -1'
_symmetry_cell_setting triclinic
_symmetry_space_group_name_H-M 'P -1'
_atom_sites_solution_hydrogens geom
_atom_sites_solution_primary direct
_atom_sites_solution_secondary difmap
_audit_creation_method SHELXL-97
_cell_angle_alpha 66.778(4)
_cell_angle_beta 82.336(5)
_cell_angle_gamma 86.696(5)
_cell_formula_units_Z 1
_cell_length_a 5.8035(6)
_cell_length_b 12.8761(15)
_cell_length_c 13.1702(13)
_cell_measurement_reflns_used 8240
_cell_measurement_temperature 100(2)
_cell_measurement_theta_max 34.42
_cell_measurement_theta_min 2.58
_cell_volume 896.34(17)
_computing_structure_refinement 'SHELXL-97 (Sheldrick, 2008)'
_computing_structure_solution 'SHELXS-97 (Sheldrick, 2008)'
_diffrn_ambient_temperature 100(2)
_diffrn_measured_fraction_theta_full 0.973
_diffrn_measured_fraction_theta_max 0.973
_diffrn_measurement_device_type 'Bruker APEX-II CCD'
_diffrn_measurement_method '\f and \w scans'
_diffrn_radiation_monochromator graphite
_diffrn_radiation_source 'fine-focus sealed tube'
_diffrn_radiation_type MoK\a
_diffrn_radiation_wavelength 0.71073
_diffrn_reflns_av_R_equivalents 0.0140
_diffrn_reflns_av_sigmaI/netI 0.0175
_diffrn_reflns_limit_h_max 7
_diffrn_reflns_limit_h_min -7
_diffrn_reflns_limit_k_max 15
_diffrn_reflns_limit_k_min -15
_diffrn_reflns_limit_l_max 16
_diffrn_reflns_limit_l_min -16
_diffrn_reflns_number 8576
_diffrn_reflns_theta_full 26.52
_diffrn_reflns_theta_max 26.52
_diffrn_reflns_theta_min 2.85
_exptl_absorpt_coefficient_mu 0.091
_exptl_absorpt_correction_T_max 0.7454
_exptl_absorpt_correction_T_min 0.6894
_exptl_absorpt_correction_type multi-scan
_exptl_absorpt_process_details 'Acta Cryst (1995). A51, 33-38'
_exptl_crystal_colour colorless
_exptl_crystal_density_diffrn 1.331
_exptl_crystal_density_method 'not measured'
_exptl_crystal_description needle
_exptl_crystal_F_000 378
_exptl_crystal_size_max 0.50
_exptl_crystal_size_mid 0.35
_exptl_crystal_size_min 0.20
_refine_diff_density_max 0.256
_refine_diff_density_min -0.201
_refine_diff_density_rms 0.037
_refine_ls_extinction_method none
_refine_ls_goodness_of_fit_ref 1.025
_refine_ls_hydrogen_treatment mixed
_refine_ls_matrix_type full
_refine_ls_number_parameters 244
_refine_ls_number_reflns 3618
_refine_ls_number_restraints 0
_refine_ls_restrained_S_all 1.025
_refine_ls_R_factor_all 0.0376
_refine_ls_R_factor_gt 0.0342
_refine_ls_shift/su_max 0.016
_refine_ls_shift/su_mean 0.002
_refine_ls_structure_factor_coef Fsqd
_refine_ls_weighting_details 'calc w=1/[\s^2^(Fo^2^)+(0.0443P)^2^+0.3438P] where P=(Fo^2^+2Fc^2^)/3'
_refine_ls_weighting_scheme calc
_refine_ls_wR_factor_gt 0.0888
_refine_ls_wR_factor_ref 0.0914
_reflns_number_gt 3287
_reflns_number_total 3618
_reflns_threshold_expression >2sigma(I)
_cod_data_source_file ma5b00109_si_003.cif
_cod_data_source_block tetraeephbn_0ma
_cod_depositor_comments
;
The following automatic conversions were performed:

data item '_symmetry_cell_setting' value 'Triclinic' was changed to
'triclinic' in accordance with the
/home/saulius/struct/COD-crude-data/automatic-downloads/DataCite-retrospective/ACS/depositions/lib/dictionaries/cif_core.dic
dictionary named 'cif_core.dic' version 2.4.2 last updated on
2011-04-26.

Automatic conversion script
Id: cif_fix_values 6909 2019-04-08 15:41:33Z antanas 
;
_cod_original_sg_symbol_H-M P-1
_cod_database_code 1554149

loop_
_symmetry_equiv_pos_as_xyz
'x, y, z'
'-x, -y, -z'

loop_
_atom_site_label
_atom_site_type_symbol
_atom_site_fract_x
_atom_site_fract_y
_atom_site_fract_z
_atom_site_U_iso_or_equiv
_atom_site_adp_type
_atom_site_occupancy
_atom_site_symmetry_multiplicity
_atom_site_calc_flag
_atom_site_refinement_flags
O1 O 0.49022(14) 0.75712(7) 0.92619(7) 0.02048(19) Uani 1 1 d .
O2 O 0.94932(15) 1.05740(8) 0.70153(9) 0.0309(2) Uani 1 1 d .
O3 O 0.60694(14) 0.97150(7) 0.72592(7) 0.02020(19) Uani 1 1 d .
O4 O 0.23816(14) 0.67046(7) 0.86952(7) 0.02265(19) Uani 1 1 d .
C1 C 1.1264(2) 0.30880(10) 0.76546(10) 0.0234(3) Uani 1 1 d .
H1 H 1.2340 0.2567 0.7545 0.028 Uiso 1 1 calc R
C2 C 1.1583(2) 0.35714(10) 0.84004(10) 0.0228(3) Uani 1 1 d .
H2 H 1.2872 0.3371 0.8790 0.027 Uiso 1 1 calc R
C3 C 0.9987(2) 0.43528(10) 0.85680(10) 0.0201(2) Uani 1 1 d .
H3 H 1.0229 0.4681 0.9060 0.024 Uiso 1 1 calc R
C4 C 0.80217(19) 0.46485(9) 0.80021(9) 0.0174(2) Uani 1 1 d .
C5 C 0.6223(2) 0.54291(9) 0.81924(9) 0.0182(2) Uani 1 1 d .
H5 H 0.4828 0.5448 0.7910 0.022 Uiso 1 1 calc R
C6 C 0.6369(2) 0.61103(9) 0.87237(10) 0.0192(2) Uani 1 1 d .
H6 H 0.7745 0.6153 0.8995 0.023 Uiso 1 1 calc R
C7 C 0.43205(19) 0.68003(9) 0.88802(9) 0.0173(2) Uani 1 1 d .
C8 C 0.3028(2) 0.83456(9) 0.93646(10) 0.0195(2) Uani 1 1 d .
H8A H 0.1800 0.7937 0.9937 0.023 Uiso 1 1 calc R
H8B H 0.2377 0.8708 0.8666 0.023 Uiso 1 1 calc R
C9 C 0.40533(19) 0.92167(9) 0.96681(10) 0.0176(2) Uani 1 1 d .
C10 C 0.49887(19) 1.02363(9) 0.88631(9) 0.0176(2) Uani 1 1 d .
C11 C 0.59249(19) 1.09960(9) 0.92121(10) 0.0184(2) Uani 1 1 d .
H11 H 0.6556 1.1668 0.8678 0.022 Uiso 1 1 calc R
C12 C 0.7720(2) 0.41493(9) 0.72576(10) 0.0196(2) Uani 1 1 d .
H12 H 0.6416 0.4333 0.6879 0.024 Uiso 1 1 calc R
C13 C 0.9343(2) 0.33809(10) 0.70748(10) 0.0221(2) Uani 1 1 d .
H13 H 0.9137 0.3067 0.6567 0.027 Uiso 1 1 calc R
C14 C 1.5044(2) 0.64876(10) 0.50760(10) 0.0256(3) Uani 1 1 d .
H14 H 1.5809 0.5986 0.4793 0.031 Uiso 1 1 calc R
C15 C 1.2809(2) 0.62488(10) 0.56358(11) 0.0257(3) Uani 1 1 d .
H15 H 1.2086 0.5584 0.5734 0.031 Uiso 1 1 calc R
C16 C 1.1651(2) 0.70050(10) 0.60498(10) 0.0227(3) Uani 1 1 d .
H16 H 1.0159 0.6841 0.6427 0.027 Uiso 1 1 calc R
C17 C 1.2720(2) 0.80092(10) 0.59005(9) 0.0201(2) Uani 1 1 d .
C18 C 1.1551(2) 0.88567(10) 0.62839(10) 0.0216(2) Uani 1 1 d .
H18 H 1.2459 0.9454 0.6227 0.026 Uiso 1 1 calc R
C19 C 0.9343(2) 0.88622(10) 0.67013(10) 0.0209(2) Uani 1 1 d .
H19 H 0.8382 0.8266 0.6805 0.025 Uiso 1 1 calc R
C20 C 0.8394(2) 0.98072(10) 0.70037(10) 0.0198(2) Uani 1 1 d .
C21 C 0.4922(2) 1.05573(10) 0.76367(10) 0.0198(2) Uani 1 1 d .
H21A H 0.3316 1.0640 0.7485 0.024 Uiso 1 1 calc R
H21B H 0.5680 1.1281 0.7223 0.024 Uiso 1 1 calc R
C22 C 1.4973(2) 0.82248(11) 0.53527(10) 0.0234(3) Uani 1 1 d .
H22 H 1.5713 0.8883 0.5262 0.028 Uiso 1 1 calc R
C23 C 1.6135(2) 0.74710(11) 0.49392(10) 0.0251(3) Uani 1 1 d .
H23 H 1.7637 0.7627 0.4572 0.030 Uiso 1 1 calc R

loop_
_atom_site_aniso_label
_atom_site_aniso_U_11
_atom_site_aniso_U_22
_atom_site_aniso_U_33
_atom_site_aniso_U_23
_atom_site_aniso_U_13
_atom_site_aniso_U_12
O1 0.0203(4) 0.0179(4) 0.0291(4) -0.0148(3) -0.0064(3) 0.0027(3)
O2 0.0229(5) 0.0307(5) 0.0476(6) -0.0249(4) -0.0019(4) -0.0024(4)
O3 0.0194(4) 0.0212(4) 0.0234(4) -0.0130(3) -0.0011(3) 0.0010(3)
O4 0.0194(4) 0.0232(4) 0.0308(5) -0.0162(4) -0.0037(3) 0.0002(3)
C1 0.0218(6) 0.0181(6) 0.0281(6) -0.0090(5) 0.0034(5) 0.0022(4)
C2 0.0183(6) 0.0216(6) 0.0261(6) -0.0067(5) -0.0029(5) 0.0011(4)
C3 0.0213(6) 0.0183(6) 0.0213(6) -0.0084(5) -0.0015(4) -0.0021(4)
C4 0.0179(5) 0.0144(5) 0.0190(5) -0.0061(4) 0.0013(4) -0.0027(4)
C5 0.0171(5) 0.0173(5) 0.0192(5) -0.0063(4) -0.0013(4) -0.0009(4)
C6 0.0194(6) 0.0172(5) 0.0219(6) -0.0081(4) -0.0039(4) 0.0004(4)
C7 0.0215(6) 0.0143(5) 0.0166(5) -0.0064(4) -0.0020(4) -0.0016(4)
C8 0.0181(5) 0.0174(5) 0.0259(6) -0.0119(5) -0.0022(4) 0.0016(4)
C9 0.0158(5) 0.0154(5) 0.0236(6) -0.0104(4) -0.0016(4) 0.0020(4)
C10 0.0159(5) 0.0168(5) 0.0213(6) -0.0094(4) -0.0017(4) 0.0030(4)
C11 0.0184(5) 0.0141(5) 0.0222(6) -0.0074(4) 0.0004(4) 0.0003(4)
C12 0.0194(6) 0.0184(5) 0.0209(6) -0.0075(4) -0.0018(4) -0.0015(4)
C13 0.0256(6) 0.0191(6) 0.0234(6) -0.0116(5) 0.0024(5) -0.0028(5)
C14 0.0303(7) 0.0245(6) 0.0220(6) -0.0105(5) -0.0024(5) 0.0079(5)
C15 0.0299(7) 0.0199(6) 0.0269(6) -0.0093(5) -0.0013(5) 0.0002(5)
C16 0.0215(6) 0.0224(6) 0.0225(6) -0.0081(5) 0.0005(5) 0.0009(5)
C17 0.0212(6) 0.0218(6) 0.0171(5) -0.0072(4) -0.0049(4) 0.0028(4)
C18 0.0236(6) 0.0208(6) 0.0221(6) -0.0100(5) -0.0036(5) -0.0004(5)
C19 0.0234(6) 0.0189(6) 0.0215(6) -0.0089(5) -0.0031(5) -0.0007(4)
C20 0.0192(5) 0.0222(6) 0.0189(5) -0.0086(5) -0.0040(4) 0.0010(4)
C21 0.0199(6) 0.0185(5) 0.0227(6) -0.0103(5) -0.0027(4) 0.0030(4)
C22 0.0220(6) 0.0245(6) 0.0243(6) -0.0102(5) -0.0033(5) -0.0008(5)
C23 0.0205(6) 0.0310(7) 0.0218(6) -0.0095(5) -0.0003(5) 0.0030(5)

loop_
_atom_type_symbol
_atom_type_description
_atom_type_scat_dispersion_real
_atom_type_scat_dispersion_imag
_atom_type_scat_source
C C 0.0033 0.0016 'International Tables Vol C Tables 4.2.6.8 and 6.1.1.4'
H H 0.0000 0.0000 'International Tables Vol C Tables 4.2.6.8 and 6.1.1.4'
O O 0.0106 0.0060 'International Tables Vol C Tables 4.2.6.8 and 6.1.1.4'

loop_
_geom_angle_atom_site_label_1
_geom_angle_atom_site_label_2
_geom_angle_atom_site_label_3
_geom_angle
_geom_angle_site_symmetry_1
C7 O1 C8 114.87(9) .
C20 O3 C21 115.97(9) .
C13 C1 C2 120.06(11) .
C13 C1 H1 120.0 .
C2 C1 H1 120.0 .
C1 C2 C3 120.38(11) .
C1 C2 H2 119.8 .
C3 C2 H2 119.8 .
C2 C3 C4 120.44(11) .
C2 C3 H3 119.8 .
C4 C3 H3 119.8 .
C3 C4 C12 118.44(10) .
C3 C4 C5 122.47(10) .
C12 C4 C5 119.05(10) .
C6 C5 C4 127.32(11) .
C6 C5 H5 116.3 .
C4 C5 H5 116.3 .
C5 C6 C7 119.54(11) .
C5 C6 H6 120.2 .
C7 C6 H6 120.2 .
O4 C7 O1 123.40(10) .
O4 C7 C6 125.58(10) .
O1 C7 C6 111.02(9) .
O1 C8 C9 107.44(9) .
O1 C8 H8A 110.2 .
C9 C8 H8A 110.2 .
O1 C8 H8B 110.2 .
C9 C8 H8B 110.2 .
H8A C8 H8B 108.5 .
C11 C9 C10 118.78(10) 2_677
C11 C9 C8 118.77(10) 2_677
C10 C9 C8 122.45(10) .
C11 C10 C9 118.96(11) .
C11 C10 C21 118.91(10) .
C9 C10 C21 122.07(10) .
C9 C11 C10 122.25(11) 2_677
C9 C11 H11 118.9 2_677
C10 C11 H11 118.9 .
C13 C12 C4 121.09(11) .
C13 C12 H12 119.5 .
C4 C12 H12 119.5 .
C1 C13 C12 119.57(11) .
C1 C13 H13 120.2 .
C12 C13 H13 120.2 .
C23 C14 C15 120.10(11) .
C23 C14 H14 120.0 .
C15 C14 H14 120.0 .
C14 C15 C16 120.04(12) .
C14 C15 H15 120.0 .
C16 C15 H15 120.0 .
C17 C16 C15 120.34(11) .
C17 C16 H16 119.8 .
C15 C16 H16 119.8 .
C22 C17 C16 118.74(11) .
C22 C17 C18 118.56(11) .
C16 C17 C18 122.70(11) .
C19 C18 C17 127.08(11) .
C19 C18 H18 116.5 .
C17 C18 H18 116.5 .
C18 C19 C20 120.64(11) .
C18 C19 H19 119.7 .
C20 C19 H19 119.7 .
O2 C20 O3 123.37(11) .
O2 C20 C19 126.40(11) .
O3 C20 C19 110.22(10) .
O3 C21 C10 111.84(9) .
O3 C21 H21A 109.2 .
C10 C21 H21A 109.2 .
O3 C21 H21B 109.2 .
C10 C21 H21B 109.2 .
H21A C21 H21B 107.9 .
C23 C22 C17 121.03(12) .
C23 C22 H22 119.5 .
C17 C22 H22 119.5 .
C14 C23 C22 119.73(11) .
C14 C23 H23 120.1 .
C22 C23 H23 120.1 .

loop_
_geom_bond_atom_site_label_1
_geom_bond_atom_site_label_2
_geom_bond_distance
_geom_bond_site_symmetry_2
O1 C7 1.3526(14) .
O1 C8 1.4619(13) .
O2 C20 1.2123(15) .
O3 C20 1.3463(14) .
O3 C21 1.4563(13) .
O4 C7 1.2056(14) .
C1 C13 1.3854(18) .
C1 C2 1.3895(18) .
C1 H1 0.9300 .
C2 C3 1.3899(16) .
C2 H2 0.9300 .
C3 C4 1.3981(16) .
C3 H3 0.9300 .
C4 C12 1.4005(16) .
C4 C5 1.4734(15) .
C5 C6 1.3321(16) .
C5 H5 0.9300 .
C6 C7 1.4840(15) .
C6 H6 0.9300 .
C8 C9 1.5051(15) .
C8 H8A 0.9700 .
C8 H8B 0.9700 .
C9 C11 1.3914(16) 2_677
C9 C10 1.4048(16) .
C10 C11 1.3950(16) .
C10 C21 1.5064(16) .
C11 C9 1.3914(16) 2_677
C11 H11 0.9300 .
C12 C13 1.3941(16) .
C12 H12 0.9300 .
C13 H13 0.9300 .
C14 C23 1.3849(19) .
C14 C15 1.3903(18) .
C14 H14 0.9300 .
C15 C16 1.3939(17) .
C15 H15 0.9300 .
C16 C17 1.3983(17) .
C16 H16 0.9300 .
C17 C22 1.3925(17) .
C17 C18 1.4712(16) .
C18 C19 1.3258(17) .
C18 H18 0.9300 .
C19 C20 1.4796(16) .
C19 H19 0.9300 .
C21 H21A 0.9700 .
C21 H21B 0.9700 .
C22 C23 1.3915(17) .
C22 H22 0.9300 .
C23 H23 0.9300 .
